data_7026052
loop_
_publ_author_name
'Tanabe, Taro'
'Brennessel, William W.'
'Clot, Eric'
'Eisenstein, Odile'
'Jones, William D.'

_publ_section_title
;
 Synthesis, structure, and reductive elimination in the series
 Tp'Rh(PR3)(Ar(F))H; determination of rhodium-carbon bond energies of
 fluoroaryl substituents.
;
_journal_issue 43
_journal_name_full 'Dalton transactions (Cambridge, England : 2003)'
_journal_page_first 10495
_journal_page_last 10509
_journal_paper_doi 10.1039/c0dt00157k
_journal_volume 39
_journal_year 2010
_chemical_formula_moiety 'C29 H37 B F2 N6 P Rh'
_chemical_formula_sum 'C29 H37 B F2 N6 P Rh'
_chemical_formula_weight 652.34
_chemical_name_common jontt17
_chemical_name_systematic
;
?
;
_space_group_IT_number 2
_symmetry_cell_setting triclinic
_symmetry_space_group_name_Hall '-P 1'
_symmetry_space_group_name_H-M 'P -1'
_atom_sites_solution_hydrogens geom
_atom_sites_solution_primary direct
_atom_sites_solution_secondary difmap
_audit_creation_method SHELXL-97
_cell_angle_alpha 99.310(2)
_cell_angle_beta 99.180(2)
_cell_angle_gamma 115.370(2)
_cell_formula_units_Z 2
_cell_length_a 10.1914(10)
_cell_length_b 10.5164(11)
_cell_length_c 15.794(2)
_cell_measurement_reflns_used 3746
_cell_measurement_temperature 100.0(1)
_cell_measurement_theta_max 37.79
_cell_measurement_theta_min 2.28
_cell_volume 1458.8(3)
_computing_cell_refinement 'SAINT (Bruker, 2009)'
_computing_data_collection 'APEX2 (Bruker, 2009)'
_computing_data_reduction 'SAINT (Bruker, 2009)'
_computing_molecular_graphics 'SHELXTL (Sheldrick, 2008)'
_computing_publication_material 'SHELXTL (Sheldrick, 2008)'
_computing_structure_refinement 'SHELXL-97 (Sheldrick, 2008)'
_computing_structure_solution 'SIR97 (Altomare et al., 1999)'
_diffrn_ambient_temperature 100.0(1)
_diffrn_measured_fraction_theta_full 0.983
_diffrn_measured_fraction_theta_max 0.983
_diffrn_measurement_device_type 'Bruker SMART APEX II CCD Platform'
_diffrn_measurement_method 'area detector, \w scans per \f'
_diffrn_radiation_monochromator graphite
_diffrn_radiation_source 'fine-focus sealed tube'
_diffrn_radiation_type MoK\a
_diffrn_radiation_wavelength 0.71073
_diffrn_reflns_av_R_equivalents 0.0391
_diffrn_reflns_av_sigmaI/netI 0.0470
_diffrn_reflns_limit_h_max 16
_diffrn_reflns_limit_h_min -16
_diffrn_reflns_limit_k_max 17
_diffrn_reflns_limit_k_min -17
_diffrn_reflns_limit_l_max 26
_diffrn_reflns_limit_l_min -26
_diffrn_reflns_number 39002
_diffrn_reflns_theta_full 36.32
_diffrn_reflns_theta_max 36.32
_diffrn_reflns_theta_min 2.22
_diffrn_standards_number 0
_exptl_absorpt_coefficient_mu 0.683
_exptl_absorpt_correction_T_max 0.9474
_exptl_absorpt_correction_T_min 0.8424
_exptl_absorpt_correction_type multi-scan
_exptl_absorpt_process_details 'SADABS (Sheldrick, 2008)'
_exptl_crystal_colour colorless
_exptl_crystal_density_diffrn 1.485
_exptl_crystal_density_method 'not measured'
_exptl_crystal_description plate
_exptl_crystal_F_000 672
_exptl_crystal_size_max 0.26
_exptl_crystal_size_mid 0.18
_exptl_crystal_size_min 0.08
_refine_diff_density_max 2.512
_refine_diff_density_min -0.395
_refine_diff_density_rms 0.112
_refine_ls_extinction_method none
_refine_ls_goodness_of_fit_ref 1.038
_refine_ls_hydrogen_treatment mixed
_refine_ls_matrix_type full
_refine_ls_number_parameters 373
_refine_ls_number_reflns 13918
_refine_ls_number_restraints 0
_refine_ls_restrained_S_all 1.038
_refine_ls_R_factor_all 0.0532
_refine_ls_R_factor_gt 0.0401
_refine_ls_shift/su_max 0.002
_refine_ls_shift/su_mean 0.000
_refine_ls_structure_factor_coef Fsqd
_refine_ls_weighting_details 'calc w=1/[\s^2^(Fo^2^)+(0.0545P)^2^+0.0974P] where P=(Fo^2^+2Fc^2^)/3'
_refine_ls_weighting_scheme calc
_refine_ls_wR_factor_gt 0.0960
_refine_ls_wR_factor_ref 0.1029
_reflns_number_gt 11379
_reflns_number_total 13918
_reflns_threshold_expression >2sigma(I)
_cod_data_source_file c0dt00157k.txt
_cod_data_source_block jontt17_cmpd9g
_cod_original_sg_symbol_H-M P-1
_cod_database_code 7026052

loop_
_symmetry_equiv_pos_as_xyz
'x, y, z'
'-x, -y, -z'

loop_
_atom_site_label
_atom_site_type_symbol
_atom_site_fract_x
_atom_site_fract_y
_atom_site_fract_z
_atom_site_U_iso_or_equiv
_atom_site_adp_type
_atom_site_occupancy
_atom_site_symmetry_multiplicity
_atom_site_calc_flag
_atom_site_refinement_flags
Rh1 Rh 0.891398(13) 0.698725(13) 0.782054(8) 0.01644(4) Uani 1 1 d .
H1 H 0.851(3) 0.657(3) 0.8634(15) 0.027(6) Uiso 1 1 d .
P1 P 0.64023(5) 0.60187(5) 0.72407(3) 0.02106(8) Uani 1 1 d .
N1 N 0.97632(15) 0.76945(15) 0.66605(9) 0.0184(2) Uani 1 1 d .
N2 N 1.08196(15) 0.91306(14) 0.68552(9) 0.0170(2) Uani 1 1 d .
N3 N 1.12058(15) 0.78638(14) 0.84881(9) 0.0161(2) Uani 1 1 d .
N4 N 1.22078(15) 0.90720(14) 0.82955(9) 0.0166(2) Uani 1 1 d .
N5 N 0.92888(16) 0.91721(15) 0.83613(9) 0.0189(2) Uani 1 1 d .
N6 N 1.06039(16) 1.02958(15) 0.83206(9) 0.0185(2) Uani 1 1 d .
B1 B 1.1646(2) 0.99864(19) 0.78220(11) 0.0176(3) Uani 1 1 d .
H1B H 1.2521 1.0926 0.7840 0.021 Uiso 1 1 calc R
C1 C 0.94730(19) 0.71698(19) 0.57794(11) 0.0208(3) Uani 1 1 d .
C2 C 1.0325(2) 0.82718(19) 0.54101(11) 0.0220(3) Uani 1 1 d .
H2 H 1.0322 0.8192 0.4802 0.026 Uiso 1 1 calc R
C3 C 1.11719(19) 0.94976(18) 0.61068(10) 0.0195(3) Uani 1 1 d .
C4 C 1.19980(18) 0.74056(17) 0.90049(10) 0.0181(3) Uani 1 1 d .
C5 C 1.35272(19) 0.83177(19) 0.91296(11) 0.0212(3) Uani 1 1 d .
H5 H 1.4340 0.8240 0.9463 0.025 Uiso 1 1 calc R
C6 C 1.36265(18) 0.93582(18) 0.86717(10) 0.0188(3) Uani 1 1 d .
C7 C 0.8764(2) 0.9760(2) 0.89538(11) 0.0216(3) Uani 1 1 d .
C8 C 0.9722(2) 1.1239(2) 0.92895(11) 0.0248(3) Uani 1 1 d .
H8 H 0.9599 1.1904 0.9712 0.030 Uiso 1 1 calc R
C9 C 1.0891(2) 1.15529(18) 0.88873(11) 0.0213(3) Uani 1 1 d .
C10 C 0.8413(2) 0.5625(2) 0.52999(12) 0.0285(4) Uani 1 1 d .
H10A H 0.8150 0.5044 0.5731 0.043 Uiso 1 1 calc R
H10B H 0.8891 0.5244 0.4910 0.043 Uiso 1 1 calc R
H10C H 0.7500 0.5570 0.4944 0.043 Uiso 1 1 calc R
C11 C 1.2306(2) 1.09772(19) 0.61084(12) 0.0252(3) Uani 1 1 d .
H11A H 1.2100 1.1710 0.6443 0.038 Uiso 1 1 calc R
H11B H 1.2252 1.1061 0.5496 0.038 Uiso 1 1 calc R
H11C H 1.3312 1.1135 0.6387 0.038 Uiso 1 1 calc R
C12 C 1.1276(2) 0.61171(18) 0.93655(11) 0.0224(3) Uani 1 1 d .
H12A H 1.0266 0.5956 0.9395 0.034 Uiso 1 1 calc R
H12B H 1.1882 0.6297 0.9962 0.034 Uiso 1 1 calc R
H12C H 1.1209 0.5253 0.8976 0.034 Uiso 1 1 calc R
C13 C 1.49674(19) 1.0601(2) 0.85632(12) 0.0257(3) Uani 1 1 d .
H13A H 1.4919 1.1509 0.8760 0.039 Uiso 1 1 calc R
H13B H 1.4984 1.0447 0.7937 0.039 Uiso 1 1 calc R
H13C H 1.5882 1.0663 0.8922 0.039 Uiso 1 1 calc R
C14 C 0.7367(2) 0.8881(2) 0.92059(12) 0.0268(3) Uani 1 1 d .
H14A H 0.7400 0.8023 0.9353 0.040 Uiso 1 1 calc R
H14B H 0.6494 0.8569 0.8708 0.040 Uiso 1 1 calc R
H14C H 0.7288 0.9473 0.9723 0.040 Uiso 1 1 calc R
C15 C 1.2262(2) 1.29594(19) 0.90212(13) 0.0280(4) Uani 1 1 d .
H15A H 1.3158 1.2831 0.9187 0.042 Uiso 1 1 calc R
H15B H 1.2282 1.3700 0.9495 0.042 Uiso 1 1 calc R
H15C H 1.2248 1.3272 0.8469 0.042 Uiso 1 1 calc R
C16 C 0.89172(18) 0.50408(18) 0.74753(11) 0.0196(3) Uani 1 1 d .
C17 C 0.8048(2) 0.3749(2) 0.76769(13) 0.0256(3) Uani 1 1 d .
F1 F 0.69167(14) 0.36633(14) 0.80682(10) 0.0385(3) Uani 1 1 d .
C18 C 0.8228(2) 0.2509(2) 0.75327(14) 0.0299(4) Uani 1 1 d .
H18 H 0.7569 0.1662 0.7680 0.036 Uiso 1 1 calc R
C19 C 0.9380(2) 0.25115(19) 0.71716(13) 0.0267(3) Uani 1 1 d .
H19 H 0.9541 0.1681 0.7065 0.032 Uiso 1 1 calc R
C20 C 1.02790(19) 0.37790(18) 0.69747(11) 0.0207(3) Uani 1 1 d .
F2 F 1.14605(12) 0.38356(12) 0.66464(7) 0.0257(2) Uani 1 1 d .
C21 C 1.00777(18) 0.50039(17) 0.71099(10) 0.0190(3) Uani 1 1 d .
H21 H 1.0735 0.5841 0.6953 0.023 Uiso 1 1 calc R
C22 C 0.4348(2) 0.7095(2) 0.67929(14) 0.0288(4) Uani 1 1 d .
H22 H 0.3722 0.6424 0.7071 0.035 Uiso 1 1 calc R
C23 C 0.3833(2) 0.7924(2) 0.63848(15) 0.0314(4) Uani 1 1 d .
H23 H 0.2858 0.7819 0.6383 0.038 Uiso 1 1 calc R
C24 C 0.4742(2) 0.8909(2) 0.59787(12) 0.0278(3) Uani 1 1 d .
H24 H 0.4382 0.9462 0.5685 0.033 Uiso 1 1 calc R
C25 C 0.6164(2) 0.9082(2) 0.60018(14) 0.0304(4) Uani 1 1 d .
H25 H 0.6795 0.9773 0.5736 0.036 Uiso 1 1 calc R
C26 C 0.6685(2) 0.8251(2) 0.64128(13) 0.0276(4) Uani 1 1 d .
H26 H 0.7671 0.8382 0.6428 0.033 Uiso 1 1 calc R
C27 C 0.57710(19) 0.72303(18) 0.68024(11) 0.0211(3) Uani 1 1 d .
C28 C 0.5190(2) 0.5343(2) 0.79765(15) 0.0319(4) Uani 1 1 d .
H28A H 0.4157 0.4693 0.7621 0.048 Uiso 1 1 calc R
H28B H 0.5212 0.6168 0.8382 0.048 Uiso 1 1 calc R
H28C H 0.5550 0.4808 0.8321 0.048 Uiso 1 1 calc R
C29 C 0.5485(2) 0.4429(2) 0.62867(15) 0.0308(4) Uani 1 1 d .
H29A H 0.4393 0.4045 0.6166 0.046 Uiso 1 1 calc R
H29B H 0.5753 0.3677 0.6416 0.046 Uiso 1 1 calc R
H29C H 0.5817 0.4711 0.5766 0.046 Uiso 1 1 calc R

loop_
_atom_site_aniso_label
_atom_site_aniso_U_11
_atom_site_aniso_U_22
_atom_site_aniso_U_33
_atom_site_aniso_U_23
_atom_site_aniso_U_13
_atom_site_aniso_U_12
Rh1 0.01440(6) 0.01828(6) 0.01961(6) 0.00807(4) 0.00562(4) 0.00872(4)
P1 0.01512(18) 0.02118(19) 0.0286(2) 0.01139(16) 0.00590(15) 0.00817(15)
N1 0.0174(6) 0.0193(6) 0.0187(6) 0.0059(5) 0.0037(5) 0.0089(5)
N2 0.0182(6) 0.0176(6) 0.0182(5) 0.0067(4) 0.0061(4) 0.0098(5)
N3 0.0163(6) 0.0152(5) 0.0187(5) 0.0059(4) 0.0042(4) 0.0086(5)
N4 0.0163(6) 0.0166(5) 0.0188(5) 0.0058(4) 0.0055(4) 0.0084(5)
N5 0.0193(6) 0.0230(6) 0.0205(6) 0.0091(5) 0.0078(5) 0.0131(5)
N6 0.0209(6) 0.0190(6) 0.0206(6) 0.0072(5) 0.0073(5) 0.0122(5)
B1 0.0189(7) 0.0176(7) 0.0190(7) 0.0056(6) 0.0061(6) 0.0101(6)
C1 0.0190(7) 0.0247(7) 0.0188(6) 0.0054(6) 0.0028(5) 0.0110(6)
C2 0.0246(8) 0.0251(8) 0.0180(6) 0.0070(6) 0.0064(6) 0.0124(6)
C3 0.0224(7) 0.0236(7) 0.0192(6) 0.0096(5) 0.0081(5) 0.0144(6)
C4 0.0207(7) 0.0200(7) 0.0171(6) 0.0053(5) 0.0052(5) 0.0122(6)
C5 0.0197(7) 0.0254(7) 0.0214(7) 0.0075(6) 0.0040(5) 0.0131(6)
C6 0.0174(7) 0.0205(7) 0.0189(6) 0.0049(5) 0.0046(5) 0.0092(6)
C7 0.0239(7) 0.0303(8) 0.0203(7) 0.0097(6) 0.0078(6) 0.0195(7)
C8 0.0323(9) 0.0301(8) 0.0228(7) 0.0073(6) 0.0099(6) 0.0230(8)
C9 0.0283(8) 0.0218(7) 0.0203(7) 0.0065(5) 0.0062(6) 0.0171(6)
C10 0.0272(9) 0.0271(8) 0.0214(7) 0.0028(6) 0.0007(6) 0.0071(7)
C11 0.0308(9) 0.0227(8) 0.0265(8) 0.0115(6) 0.0125(7) 0.0130(7)
C12 0.0260(8) 0.0217(7) 0.0231(7) 0.0105(6) 0.0067(6) 0.0126(6)
C13 0.0169(7) 0.0286(8) 0.0280(8) 0.0100(7) 0.0047(6) 0.0068(6)
C14 0.0250(8) 0.0389(10) 0.0256(8) 0.0117(7) 0.0114(6) 0.0200(8)
C15 0.0367(10) 0.0208(8) 0.0293(8) 0.0055(6) 0.0094(7) 0.0160(7)
C16 0.0183(7) 0.0193(7) 0.0236(7) 0.0096(5) 0.0058(5) 0.0093(6)
C17 0.0221(8) 0.0238(8) 0.0350(9) 0.0142(7) 0.0118(7) 0.0106(7)
F1 0.0338(6) 0.0326(6) 0.0657(9) 0.0289(6) 0.0310(6) 0.0186(5)
C18 0.0297(9) 0.0216(8) 0.0420(10) 0.0163(7) 0.0122(8) 0.0113(7)
C19 0.0301(9) 0.0199(7) 0.0326(9) 0.0090(6) 0.0070(7) 0.0135(7)
C20 0.0222(7) 0.0202(7) 0.0202(7) 0.0043(5) 0.0037(6) 0.0111(6)
F2 0.0271(5) 0.0238(5) 0.0302(5) 0.0053(4) 0.0093(4) 0.0152(4)
C21 0.0191(7) 0.0175(6) 0.0203(6) 0.0054(5) 0.0038(5) 0.0086(6)
C22 0.0164(7) 0.0279(9) 0.0425(10) 0.0147(8) 0.0054(7) 0.0095(7)
C23 0.0216(8) 0.0327(9) 0.0439(11) 0.0121(8) 0.0049(7) 0.0167(8)
C24 0.0322(9) 0.0312(9) 0.0280(8) 0.0097(7) 0.0053(7) 0.0221(8)
C25 0.0345(10) 0.0359(10) 0.0351(9) 0.0196(8) 0.0153(8) 0.0234(8)
C26 0.0248(8) 0.0343(9) 0.0349(9) 0.0188(8) 0.0125(7) 0.0188(8)
C27 0.0175(7) 0.0220(7) 0.0232(7) 0.0064(6) 0.0027(5) 0.0094(6)
C28 0.0207(8) 0.0383(10) 0.0447(11) 0.0246(9) 0.0134(8) 0.0144(8)
C29 0.0208(8) 0.0208(8) 0.0440(11) 0.0062(7) 0.0021(7) 0.0064(7)

loop_
_atom_type_symbol
_atom_type_description
_atom_type_scat_dispersion_real
_atom_type_scat_dispersion_imag
_atom_type_scat_source
C C 0.0033 0.0016 'International Tables Vol C Tables 4.2.6.8 and 6.1.1.4'
H H 0.0000 0.0000 'International Tables Vol C Tables 4.2.6.8 and 6.1.1.4'
B B 0.0013 0.0007 'International Tables Vol C Tables 4.2.6.8 and 6.1.1.4'
N N 0.0061 0.0033 'International Tables Vol C Tables 4.2.6.8 and 6.1.1.4'
F F 0.0171 0.0103 'International Tables Vol C Tables 4.2.6.8 and 6.1.1.4'
P P 0.1023 0.0942 'International Tables Vol C Tables 4.2.6.8 and 6.1.1.4'
Rh Rh -1.1178 0.9187 'International Tables Vol C Tables 4.2.6.8 and 6.1.1.4'

loop_
_geom_angle_atom_site_label_1
_geom_angle_atom_site_label_2
_geom_angle_atom_site_label_3
_geom_angle
C16 Rh1 N3 86.98(6)
C16 Rh1 N5 169.58(6)
N3 Rh1 N5 82.97(5)
C16 Rh1 N1 92.85(6)
N3 Rh1 N1 85.50(5)
N5 Rh1 N1 89.14(5)
C16 Rh1 P1 93.52(5)
N3 Rh1 P1 174.10(4)
N5 Rh1 P1 96.19(4)
N1 Rh1 P1 100.34(4)
C16 Rh1 H1 86.3(9)
N3 Rh1 H1 88.7(9)
N5 Rh1 H1 90.7(9)
N1 Rh1 H1 174.2(9)
P1 Rh1 H1 85.5(9)
C29 P1 C28 99.65(10)
C29 P1 C27 99.82(9)
C28 P1 C27 103.28(8)
C29 P1 Rh1 118.64(7)
C28 P1 Rh1 116.98(7)
C27 P1 Rh1 115.61(6)
C1 N1 N2 106.13(13)
C1 N1 Rh1 139.28(12)
N2 N1 Rh1 114.32(9)
C3 N2 N1 110.45(13)
C3 N2 B1 128.19(14)
N1 N2 B1 120.08(12)
C4 N3 N4 107.49(13)
C4 N3 Rh1 134.42(11)
N4 N3 Rh1 117.47(9)
C6 N4 N3 109.80(12)
C6 N4 B1 129.73(14)
N3 N4 B1 119.96(13)
C7 N5 N6 106.01(14)
C7 N5 Rh1 134.28(12)
N6 N5 Rh1 116.85(9)
C9 N6 N5 110.20(13)
C9 N6 B1 128.34(15)
N5 N6 B1 120.46(13)
N6 B1 N2 111.30(13)
N6 B1 N4 107.57(12)
N2 B1 N4 109.12(13)
N6 B1 H1B 109.6
N2 B1 H1B 109.6
N4 B1 H1B 109.6
N1 C1 C2 109.95(15)
N1 C1 C10 123.30(15)
C2 C1 C10 126.74(15)
C3 C2 C1 106.15(14)
C3 C2 H2 126.9
C1 C2 H2 126.9
N2 C3 C2 107.32(14)
N2 C3 C11 122.94(15)
C2 C3 C11 129.73(15)
N3 C4 C5 108.92(14)
N3 C4 C12 122.84(15)
C5 C4 C12 128.25(15)
C6 C5 C4 106.44(14)
C6 C5 H5 126.8
C4 C5 H5 126.8
N4 C6 C5 107.34(14)
N4 C6 C13 122.21(14)
C5 C6 C13 130.45(15)
N5 C7 C8 110.25(15)
N5 C7 C14 122.60(16)
C8 C7 C14 127.12(15)
C9 C8 C7 106.34(14)
C9 C8 H8 126.8
C7 C8 H8 126.8
N6 C9 C8 107.17(15)
N6 C9 C15 123.28(15)
C8 C9 C15 129.53(16)
C1 C10 H10A 109.5
C1 C10 H10B 109.5
H10A C10 H10B 109.5
C1 C10 H10C 109.5
H10A C10 H10C 109.5
H10B C10 H10C 109.5
C3 C11 H11A 109.5
C3 C11 H11B 109.5
H11A C11 H11B 109.5
C3 C11 H11C 109.5
H11A C11 H11C 109.5
H11B C11 H11C 109.5
C4 C12 H12A 109.5
C4 C12 H12B 109.5
H12A C12 H12B 109.5
C4 C12 H12C 109.5
H12A C12 H12C 109.5
H12B C12 H12C 109.5
C6 C13 H13A 109.5
C6 C13 H13B 109.5
H13A C13 H13B 109.5
C6 C13 H13C 109.5
H13A C13 H13C 109.5
H13B C13 H13C 109.5
C7 C14 H14A 109.5
C7 C14 H14B 109.5
H14A C14 H14B 109.5
C7 C14 H14C 109.5
H14A C14 H14C 109.5
H14B C14 H14C 109.5
C9 C15 H15A 109.5
C9 C15 H15B 109.5
H15A C15 H15B 109.5
C9 C15 H15C 109.5
H15A C15 H15C 109.5
H15B C15 H15C 109.5
C17 C16 C21 113.23(15)
C17 C16 Rh1 127.97(13)
C21 C16 Rh1 118.00(11)
F1 C17 C18 115.20(15)
F1 C17 C16 118.97(15)
C18 C17 C16 125.82(17)
C17 C18 C19 119.34(17)
C17 C18 H18 120.3
C19 C18 H18 120.3
C20 C19 C18 116.55(16)
C20 C19 H19 121.7
C18 C19 H19 121.7
F2 C20 C19 118.02(15)
F2 C20 C21 118.27(15)
C19 C20 C21 123.69(16)
C20 C21 C16 121.35(15)
C20 C21 H21 119.3
C16 C21 H21 119.3
C23 C22 C27 121.05(18)
C23 C22 H22 119.5
C27 C22 H22 119.5
C22 C23 C24 119.85(17)
C22 C23 H23 120.1
C24 C23 H23 120.1
C25 C24 C23 119.84(17)
C25 C24 H24 120.1
C23 C24 H24 120.1
C24 C25 C26 120.35(18)
C24 C25 H25 119.8
C26 C25 H25 119.8
C25 C26 C27 120.50(17)
C25 C26 H26 119.7
C27 C26 H26 119.7
C26 C27 C22 118.38(16)
C26 C27 P1 119.81(13)
C22 C27 P1 121.66(13)
P1 C28 H28A 109.5
P1 C28 H28B 109.5
H28A C28 H28B 109.5
P1 C28 H28C 109.5
H28A C28 H28C 109.5
H28B C28 H28C 109.5
P1 C29 H29A 109.5
P1 C29 H29B 109.5
H29A C29 H29B 109.5
P1 C29 H29C 109.5
H29A C29 H29C 109.5
H29B C29 H29C 109.5

loop_
_geom_bond_atom_site_label_1
_geom_bond_atom_site_label_2
_geom_bond_distance
Rh1 C16 2.0329(16)
Rh1 N3 2.1146(13)
Rh1 N5 2.1595(14)
Rh1 N1 2.2482(13)
Rh1 P1 2.2681(5)
Rh1 H1 1.49(2)
P1 C29 1.826(2)
P1 C28 1.8320(19)
P1 C27 1.8337(17)
N1 C1 1.345(2)
N1 N2 1.3730(19)
N2 C3 1.3563(19)
N2 B1 1.532(2)
N3 C4 1.342(2)
N3 N4 1.3646(18)
N4 C6 1.353(2)
N4 B1 1.542(2)
N5 C7 1.342(2)
N5 N6 1.3754(19)
N6 C9 1.355(2)
N6 B1 1.528(2)
B1 H1B 1.0000
C1 C2 1.398(2)
C1 C10 1.489(3)
C2 C3 1.379(2)
C2 H2 0.9500
C3 C11 1.488(2)
C4 C5 1.396(2)
C4 C12 1.494(2)
C5 C6 1.384(2)
C5 H5 0.9500
C6 C13 1.490(2)
C7 C8 1.386(3)
C7 C14 1.487(2)
C8 C9 1.379(2)
C8 H8 0.9500
C9 C15 1.489(3)
C10 H10A 0.9800
C10 H10B 0.9800
C10 H10C 0.9800
C11 H11A 0.9800
C11 H11B 0.9800
C11 H11C 0.9800
C12 H12A 0.9800
C12 H12B 0.9800
C12 H12C 0.9800
C13 H13A 0.9800
C13 H13B 0.9800
C13 H13C 0.9800
C14 H14A 0.9800
C14 H14B 0.9800
C14 H14C 0.9800
C15 H15A 0.9800
C15 H15B 0.9800
C15 H15C 0.9800
C16 C17 1.390(2)
C16 C21 1.408(2)
C17 F1 1.369(2)
C17 C18 1.382(3)
C18 C19 1.383(3)
C18 H18 0.9500
C19 C20 1.375(2)
C19 H19 0.9500
C20 F2 1.368(2)
C20 C21 1.378(2)
C21 H21 0.9500
C22 C23 1.385(3)
C22 C27 1.392(2)
C22 H22 0.9500
C23 C24 1.387(3)
C23 H23 0.9500
C24 C25 1.375(3)
C24 H24 0.9500
C25 C26 1.392(3)
C25 H25 0.9500
C26 C27 1.392(2)
C26 H26 0.9500
C28 H28A 0.9800
C28 H28B 0.9800
C28 H28C 0.9800
C29 H29A 0.9800
C29 H29B 0.9800
C29 H29C 0.9800

loop_
_geom_torsion_atom_site_label_1
_geom_torsion_atom_site_label_2
_geom_torsion_atom_site_label_3
_geom_torsion_atom_site_label_4
_geom_torsion
C16 Rh1 P1 C29 -30.37(9)
N3 Rh1 P1 C29 -125.1(4)
N5 Rh1 P1 C29 153.43(9)
N1 Rh1 P1 C29 63.18(9)
C16 Rh1 P1 C28 89.12(9)
N3 Rh1 P1 C28 -5.6(4)
N5 Rh1 P1 C28 -87.08(9)
N1 Rh1 P1 C28 -177.33(9)
C16 Rh1 P1 C27 -148.89(8)
N3 Rh1 P1 C27 116.4(3)
N5 Rh1 P1 C27 34.92(7)
N1 Rh1 P1 C27 -55.34(7)
C16 Rh1 N1 C1 47.77(17)
N3 Rh1 N1 C1 134.51(17)
N5 Rh1 N1 C1 -142.47(17)
P1 Rh1 N1 C1 -46.34(17)
C16 Rh1 N1 N2 -139.36(11)
N3 Rh1 N1 N2 -52.61(10)
N5 Rh1 N1 N2 30.40(10)
P1 Rh1 N1 N2 126.54(10)
C1 N1 N2 C3 0.52(17)
Rh1 N1 N2 C3 -174.65(10)
C1 N1 N2 B1 -167.59(13)
Rh1 N1 N2 B1 17.24(16)
C16 Rh1 N3 C4 -41.83(15)
N5 Rh1 N3 C4 135.38(15)
N1 Rh1 N3 C4 -134.93(15)
P1 Rh1 N3 C4 53.2(4)
C16 Rh1 N3 N4 127.75(11)
N5 Rh1 N3 N4 -55.03(10)
N1 Rh1 N3 N4 34.65(10)
P1 Rh1 N3 N4 -137.2(3)
C4 N3 N4 C6 1.36(16)
Rh1 N3 N4 C6 -170.86(10)
C4 N3 N4 B1 -171.24(13)
Rh1 N3 N4 B1 16.54(17)
C16 Rh1 N5 C7 -99.3(3)
N3 Rh1 N5 C7 -114.83(16)
N1 Rh1 N5 C7 159.60(16)
P1 Rh1 N5 C7 59.29(16)
C16 Rh1 N5 N6 58.5(3)
N3 Rh1 N5 N6 42.93(11)
N1 Rh1 N5 N6 -42.65(11)
P1 Rh1 N5 N6 -142.95(10)
C7 N5 N6 C9 0.65(17)
Rh1 N5 N6 C9 -162.97(10)
C7 N5 N6 B1 170.14(14)
Rh1 N5 N6 B1 6.52(18)
C9 N6 B1 N2 -136.30(16)
N5 N6 B1 N2 56.31(18)
C9 N6 B1 N4 104.22(18)
N5 N6 B1 N4 -63.18(18)
C3 N2 B1 N6 123.07(16)
N1 N2 B1 N6 -71.15(17)
C3 N2 B1 N4 -118.38(16)
N1 N2 B1 N4 47.40(18)
C6 N4 B1 N6 -121.28(16)
N3 N4 B1 N6 49.66(18)
C6 N4 B1 N2 117.86(17)
N3 N4 B1 N2 -71.20(16)
N2 N1 C1 C2 -0.82(18)
Rh1 N1 C1 C2 172.42(13)
N2 N1 C1 C10 178.04(16)
Rh1 N1 C1 C10 -8.7(3)
N1 C1 C2 C3 0.82(19)
C10 C1 C2 C3 -177.99(17)
N1 N2 C3 C2 -0.02(18)
B1 N2 C3 C2 166.87(15)
N1 N2 C3 C11 -178.90(15)
B1 N2 C3 C11 -12.0(2)
C1 C2 C3 N2 -0.47(18)
C1 C2 C3 C11 178.31(17)
N4 N3 C4 C5 -1.16(17)
Rh1 N3 C4 C5 169.16(11)
N4 N3 C4 C12 178.71(14)
Rh1 N3 C4 C12 -11.0(2)
N3 C4 C5 C6 0.55(18)
C12 C4 C5 C6 -179.31(15)
N3 N4 C6 C5 -1.01(17)
B1 N4 C6 C5 170.65(15)
N3 N4 C6 C13 178.83(14)
B1 N4 C6 C13 -9.5(2)
C4 C5 C6 N4 0.28(18)
C4 C5 C6 C13 -179.54(16)
N6 N5 C7 C8 0.10(18)
Rh1 N5 C7 C8 159.52(13)
N6 N5 C7 C14 -178.27(15)
Rh1 N5 C7 C14 -18.8(2)
N5 C7 C8 C9 -0.78(19)
C14 C7 C8 C9 177.49(16)
N5 N6 C9 C8 -1.14(18)
B1 N6 C9 C8 -169.57(15)
N5 N6 C9 C15 177.83(15)
B1 N6 C9 C15 9.4(3)
C7 C8 C9 N6 1.15(19)
C7 C8 C9 C15 -177.73(17)
N3 Rh1 C16 C17 120.01(16)
N5 Rh1 C16 C17 104.5(3)
N1 Rh1 C16 C17 -154.65(16)
P1 Rh1 C16 C17 -54.10(16)
N3 Rh1 C16 C21 -48.93(13)
N5 Rh1 C16 C21 -64.4(3)
N1 Rh1 C16 C21 36.41(13)
P1 Rh1 C16 C21 136.96(12)
C21 C16 C17 F1 177.52(16)
Rh1 C16 C17 F1 8.1(3)
C21 C16 C17 C18 -1.3(3)
Rh1 C16 C17 C18 -170.64(16)
F1 C17 C18 C19 -177.55(18)
C16 C17 C18 C19 1.3(3)
C17 C18 C19 C20 -0.2(3)
C18 C19 C20 F2 177.71(16)
C18 C19 C20 C21 -0.6(3)
F2 C20 C21 C16 -177.74(14)
C19 C20 C21 C16 0.6(3)
C17 C16 C21 C20 0.3(2)
Rh1 C16 C21 C20 170.84(12)
C27 C22 C23 C24 -0.1(3)
C22 C23 C24 C25 -1.6(3)
C23 C24 C25 C26 1.5(3)
C24 C25 C26 C27 0.3(3)
C25 C26 C27 C22 -1.9(3)
C25 C26 C27 P1 173.84(16)
C23 C22 C27 C26 1.8(3)
C23 C22 C27 P1 -173.83(16)
C29 P1 C27 C26 -95.23(16)
C28 P1 C27 C26 162.31(16)
Rh1 P1 C27 C26 33.26(17)
C29 P1 C27 C22 80.35(17)
C28 P1 C27 C22 -22.11(18)
Rh1 P1 C27 C22 -151.16(14)
